data_4334897
loop_
_publ_author_name
'Julia Klingele'
'Dominic Kaase'
'Maximilian Schmucker'
'Yanhua Lan'
'Guillaume Chastanet'
'Jean-Fran\,cois L\'etard'

_publ_contact_author 'Julia Klingele'
_publ_contact_author_email julia.klingele@ac.uni-freiburg.de
_publ_section_title
;
 Thermal Spin Crossover and LIESST Effect Observed in Complexes
 [Fe(LCh)2(NCX)2] [LCh= 2,5-Di(2-Pyridyl)-1,3,4-Chalcadiazole; Ch = O, S,
 Se; X = S, Se, BH3]
;
_journal_name_full 'Inorganic Chemistry'
_journal_page_first 6000
_journal_page_last 6010
_journal_paper_doi 10.1021/ic400342m
_journal_volume 52
_journal_year 2013
_chemical_formula_moiety 'C12 H8 N4 Se'
_chemical_formula_sum 'C12 H8 N4 Se'
_chemical_formula_weight 287.18
_chemical_name_systematic
; 
 ? 
;
_space_group_IT_number 14
_symmetry_cell_setting monoclinic
_symmetry_space_group_name_Hall '-P 2ybc'
_symmetry_space_group_name_H-M 'P 1 21/c 1'
_atom_sites_solution_hydrogens geom
_atom_sites_solution_primary direct
_atom_sites_solution_secondary difmap
_audit_creation_method SHELXL-97
_cell_angle_alpha 90.00
_cell_angle_beta 101.1460(10)
_cell_angle_gamma 90.00
_cell_formula_units_Z 4
_cell_length_a 6.3904(2)
_cell_length_b 15.6912(4)
_cell_length_c 11.2513(3)
_cell_measurement_reflns_used 7895
_cell_measurement_temperature 100(2)
_cell_measurement_theta_max 35.73
_cell_measurement_theta_min 3.19
_cell_volume 1106.92(5)
_computing_cell_refinement 'SAINT (Bruker, 2006)'
_computing_data_collection 'APEX2 (Bruker, 2006)'
_computing_data_reduction SAINT
_computing_structure_refinement 'SHELXL-97 (Sheldrick, 1997)'
_computing_structure_solution 'SHELXS-97 (Sheldrick, 1990)'
_diffrn_ambient_temperature 100(2)
_diffrn_measured_fraction_theta_full 0.999
_diffrn_measured_fraction_theta_max 0.999
_diffrn_measurement_device_type 'Bruker APEX2 CCD area detector'
_diffrn_measurement_method '\w scans'
_diffrn_radiation_monochromator graphite
_diffrn_radiation_source 'fine-focus sealed tube'
_diffrn_radiation_type MoK\a
_diffrn_radiation_wavelength 0.71073
_diffrn_reflns_av_R_equivalents 0.0214
_diffrn_reflns_av_sigmaI/netI 0.0194
_diffrn_reflns_limit_h_max 9
_diffrn_reflns_limit_h_min -9
_diffrn_reflns_limit_k_max 24
_diffrn_reflns_limit_k_min -24
_diffrn_reflns_limit_l_max 17
_diffrn_reflns_limit_l_min -15
_diffrn_reflns_number 17434
_diffrn_reflns_theta_full 33.13
_diffrn_reflns_theta_max 33.13
_diffrn_reflns_theta_min 2.26
_exptl_absorpt_coefficient_mu 3.372
_exptl_absorpt_correction_T_max 0.7291
_exptl_absorpt_correction_T_min 0.5520
_exptl_absorpt_correction_type multi-scan
_exptl_absorpt_process_details '(<i>SADABS</i>; Sheldrick, 1996)'
_exptl_crystal_colour colourless
_exptl_crystal_density_diffrn 1.723
_exptl_crystal_description block
_exptl_crystal_F_000 568
_exptl_crystal_size_max 0.20
_exptl_crystal_size_mid 0.17
_exptl_crystal_size_min 0.10
_refine_diff_density_max 0.503
_refine_diff_density_min -0.276
_refine_diff_density_rms 0.069
_refine_ls_extinction_method none
_refine_ls_goodness_of_fit_ref 1.062
_refine_ls_hydrogen_treatment constr
_refine_ls_matrix_type full
_refine_ls_number_parameters 154
_refine_ls_number_reflns 4214
_refine_ls_number_restraints 0
_refine_ls_restrained_S_all 1.062
_refine_ls_R_factor_all 0.0269
_refine_ls_R_factor_gt 0.0214
_refine_ls_shift/su_max 0.002
_refine_ls_shift/su_mean 0.000
_refine_ls_structure_factor_coef Fsqd
_refine_ls_weighting_details 'calc w=1/[\s^2^(Fo^2^)+(0.0256P)^2^+0.4247P] where P=(Fo^2^+2Fc^2^)/3'
_refine_ls_weighting_scheme calc
_refine_ls_wR_factor_gt 0.0525
_refine_ls_wR_factor_ref 0.0543
_reflns_number_gt 3710
_reflns_number_total 4214
_reflns_threshold_expression >2sigma(I)
_cod_data_source_file ic400342m_si_002.cif
_cod_data_source_block jmk_dk_n2se
_cod_database_code 4334897

loop_
_symmetry_equiv_pos_as_xyz
'x, y, z'
'-x, y+1/2, -z+1/2'
'-x, -y, -z'
'x, -y-1/2, z-1/2'

loop_
_atom_site_label
_atom_site_type_symbol
_atom_site_fract_x
_atom_site_fract_y
_atom_site_fract_z
_atom_site_U_iso_or_equiv
_atom_site_adp_type
_atom_site_occupancy
_atom_site_symmetry_multiplicity
_atom_site_calc_flag
_atom_site_refinement_flags
Se1 Se 0.226909(18) 0.342226(7) 0.188807(10) 0.01370(4) Uani 1 1 d .
N1 N -0.16085(16) 0.23313(7) 0.21455(9) 0.01536(18) Uani 1 1 d .
N2 N 0.22950(18) 0.34811(7) 0.42867(10) 0.0181(2) Uani 1 1 d .
N3 N 0.40308(17) 0.39564(7) 0.41349(9) 0.0183(2) Uani 1 1 d .
N4 N 0.60677(16) 0.44807(7) 0.14631(9) 0.01626(19) Uani 1 1 d .
C1 C -0.3366(2) 0.18531(8) 0.20778(11) 0.0170(2) Uani 1 1 d .
H1 H -0.4027 0.1633 0.1310 0.020 Uiso 1 1 calc R
C2 C -0.4270(2) 0.16632(8) 0.30775(12) 0.0179(2) Uani 1 1 d .
H2 H -0.5512 0.1318 0.2992 0.021 Uiso 1 1 calc R
C3 C -0.3324(2) 0.19867(8) 0.42019(11) 0.0172(2) Uani 1 1 d .
H3 H -0.3907 0.1867 0.4899 0.021 Uiso 1 1 calc R
C4 C -0.15133(19) 0.24879(8) 0.42888(10) 0.0154(2) Uani 1 1 d .
H4 H -0.0834 0.2721 0.5045 0.019 Uiso 1 1 calc R
C5 C -0.07147(18) 0.26410(7) 0.32419(10) 0.01321(19) Uani 1 1 d .
C6 C 0.12036(19) 0.31622(8) 0.32794(10) 0.0142(2) Uani 1 1 d .
C7 C 0.42921(18) 0.40083(7) 0.30161(10) 0.0146(2) Uani 1 1 d .
C8 C 0.60366(18) 0.44902(7) 0.26548(10) 0.0143(2) Uani 1 1 d .
C9 C 0.7520(2) 0.49320(8) 0.35052(11) 0.0177(2) Uani 1 1 d .
H9 H 0.7441 0.4924 0.4340 0.021 Uiso 1 1 calc R
C10 C 0.9115(2) 0.53841(8) 0.31020(12) 0.0192(2) Uani 1 1 d .
H10 H 1.0154 0.5691 0.3657 0.023 Uiso 1 1 calc R
C11 C 0.9166(2) 0.53793(8) 0.18741(12) 0.0185(2) Uani 1 1 d .
H11 H 1.0240 0.5682 0.1572 0.022 Uiso 1 1 calc R
C12 C 0.7612(2) 0.49214(8) 0.10951(12) 0.0184(2) Uani 1 1 d .
H12 H 0.7652 0.4922 0.0255 0.022 Uiso 1 1 calc R

loop_
_atom_site_aniso_label
_atom_site_aniso_U_11
_atom_site_aniso_U_22
_atom_site_aniso_U_33
_atom_site_aniso_U_23
_atom_site_aniso_U_13
_atom_site_aniso_U_12
Se1 0.01509(6) 0.01558(6) 0.01042(6) -0.00015(4) 0.00241(4) -0.00105(4)
N1 0.0169(4) 0.0165(5) 0.0125(4) 0.0003(3) 0.0024(3) 0.0001(4)
N2 0.0209(5) 0.0200(5) 0.0133(4) -0.0011(4) 0.0034(4) -0.0045(4)
N3 0.0203(5) 0.0201(5) 0.0143(4) -0.0009(4) 0.0028(4) -0.0051(4)
N4 0.0172(4) 0.0171(5) 0.0147(4) -0.0011(4) 0.0037(3) -0.0005(4)
C1 0.0171(5) 0.0179(5) 0.0152(5) -0.0007(4) 0.0013(4) -0.0004(4)
C2 0.0174(5) 0.0157(5) 0.0211(6) 0.0010(4) 0.0050(4) -0.0007(4)
C3 0.0204(5) 0.0159(5) 0.0168(5) 0.0024(4) 0.0072(4) 0.0013(4)
C4 0.0192(5) 0.0157(5) 0.0118(5) -0.0001(4) 0.0042(4) 0.0001(4)
C5 0.0156(5) 0.0126(5) 0.0117(5) 0.0009(4) 0.0031(4) 0.0012(4)
C6 0.0168(5) 0.0143(5) 0.0117(5) 0.0001(4) 0.0036(4) 0.0008(4)
C7 0.0156(5) 0.0137(5) 0.0141(5) -0.0003(4) 0.0017(4) 0.0005(4)
C8 0.0151(5) 0.0121(5) 0.0155(5) 0.0005(4) 0.0020(4) 0.0005(4)
C9 0.0204(5) 0.0170(5) 0.0147(5) 0.0001(4) 0.0008(4) -0.0020(4)
C10 0.0176(5) 0.0178(5) 0.0207(6) -0.0011(4) 0.0000(4) -0.0023(4)
C11 0.0163(5) 0.0167(5) 0.0232(6) 0.0001(4) 0.0054(4) -0.0008(4)
C12 0.0195(5) 0.0194(5) 0.0176(5) -0.0016(4) 0.0064(4) -0.0002(4)

loop_
_atom_type_symbol
_atom_type_description
_atom_type_scat_dispersion_real
_atom_type_scat_dispersion_imag
_atom_type_scat_source
C C 0.0033 0.0016 'International Tables Vol C Tables 4.2.6.8 and 6.1.1.4'
H H 0.0000 0.0000 'International Tables Vol C Tables 4.2.6.8 and 6.1.1.4'
N N 0.0061 0.0033 'International Tables Vol C Tables 4.2.6.8 and 6.1.1.4'
Se Se -0.0929 2.2259 'International Tables Vol C Tables 4.2.6.8 and 6.1.1.4'

loop_
_geom_angle_atom_site_label_1
_geom_angle_atom_site_label_2
_geom_angle_atom_site_label_3
_geom_angle
C7 Se1 C6 81.65(5)
C1 N1 C5 117.16(10)
C6 N2 N3 114.04(10)
C7 N3 N2 114.26(10)
C12 N4 C8 117.25(11)
N1 C1 C2 123.22(11)
C3 C2 C1 118.83(11)
C4 C3 C2 118.82(11)
C3 C4 C5 118.39(11)
N1 C5 C4 123.58(11)
N1 C5 C6 115.57(10)
C4 C5 C6 120.84(10)
N2 C6 C5 122.68(10)
N2 C6 Se1 114.96(9)
C5 C6 Se1 122.36(8)
N3 C7 C8 123.05(10)
N3 C7 Se1 115.09(9)
C8 C7 Se1 121.87(8)
N4 C8 C9 123.40(11)
N4 C8 C7 115.39(10)
C9 C8 C7 121.20(11)
C10 C9 C8 118.34(11)
C9 C10 C11 118.84(11)
C10 C11 C12 118.60(11)
N4 C12 C11 123.57(12)

loop_
_geom_bond_atom_site_label_1
_geom_bond_atom_site_label_2
_geom_bond_distance
Se1 C7 1.8691(12)
Se1 C6 1.8689(11)
N1 C1 1.3406(16)
N1 C5 1.3460(15)
N2 C6 1.3098(15)
N2 N3 1.3744(15)
N3 C7 1.3039(15)
N4 C12 1.3347(16)
N4 C8 1.3449(15)
C1 C2 1.3925(17)
C2 C3 1.3885(18)
C3 C4 1.3868(17)
C4 C5 1.3921(16)
C5 C6 1.4674(16)
C7 C8 1.4680(17)
C8 C9 1.3944(16)
C9 C10 1.3882(18)
C10 C11 1.3883(18)
C11 C12 1.3908(18)

loop_
_geom_torsion_atom_site_label_1
_geom_torsion_atom_site_label_2
_geom_torsion_atom_site_label_3
_geom_torsion_atom_site_label_4
_geom_torsion
C6 N2 N3 C7 0.02(16)
C5 N1 C1 C2 -0.55(18)
N1 C1 C2 C3 0.43(19)
C1 C2 C3 C4 0.03(18)
C2 C3 C4 C5 -0.34(17)
C1 N1 C5 C4 0.21(17)
C1 N1 C5 C6 -179.92(11)
C3 C4 C5 N1 0.23(18)
C3 C4 C5 C6 -179.63(11)
N3 N2 C6 C5 -179.53(11)
N3 N2 C6 Se1 0.35(14)
N1 C5 C6 N2 -177.41(11)
C4 C5 C6 N2 2.45(18)
N1 C5 C6 Se1 2.72(15)
C4 C5 C6 Se1 -177.41(9)
C7 Se1 C6 N2 -0.43(10)
C7 Se1 C6 C5 179.45(10)
N2 N3 C7 C8 179.52(11)
N2 N3 C7 Se1 -0.37(14)
C6 Se1 C7 N3 0.44(10)
C6 Se1 C7 C8 -179.45(10)
C12 N4 C8 C9 -0.01(18)
C12 N4 C8 C7 179.09(11)
N3 C7 C8 N4 -179.72(12)
Se1 C7 C8 N4 0.16(15)
N3 C7 C8 C9 -0.61(18)
Se1 C7 C8 C9 179.28(9)
N4 C8 C9 C10 -0.16(19)
C7 C8 C9 C10 -179.20(11)
C8 C9 C10 C11 0.12(18)
C9 C10 C11 C12 0.07(19)
C8 N4 C12 C11 0.21(18)
C10 C11 C12 N4 -0.25(19)
